data_1516844
loop_
_publ_author_name
'Yu-Hui Tan'
'Ji-Si Wu'
'Chang-Shan Yang'
'Qiang-Ren Liu'
'Yun-Zhi Tang'
'Yong-Rui Zhong'
'Bao-Hui Ye'

_publ_section_title
;
 Spontaneous resolution of novel Zn complexes in the formation of 3D
 metal-organic frameworks based on 2,2'-biimidazole ligand
;
_journal_name_full
;
Inorganica Chimica Acta
;
_journal_page_first 45
_journal_page_last 49
_journal_paper_doi 10.1016/j.ica.2012.12.038
_journal_volume 399
_journal_year 2013
_chemical_formula_sum 'C15 H6 N7 O2 Zn2'
_chemical_formula_weight 447.01
_space_group_IT_number 214
_symmetry_cell_setting cubic
_symmetry_space_group_name_Hall 'I 4bd 2c 3'
_symmetry_space_group_name_H-M 'I 41 3 2'
_atom_sites_solution_hydrogens geom
_atom_sites_solution_primary direct
_atom_sites_solution_secondary difmap
_cell_angle_alpha 90.00
_cell_angle_beta 90.00
_cell_angle_gamma 90.00
_cell_formula_units_Z 8
_cell_length_a 14.8340(3)
_cell_length_b 14.8340(3)
_cell_length_c 14.8340(3)
_cell_measurement_temperature 273(2)
_cell_volume 3264.19(11)
_computing_structure_refinement 'SHELXL-97 (Sheldrick, 1997)'
_computing_structure_solution 'SHELXS-97 (Sheldrick, 1990)'
_diffrn_ambient_temperature 273(2)
_diffrn_measured_fraction_theta_full 1.000
_diffrn_measured_fraction_theta_max 1.000
_diffrn_radiation_monochromator graphite
_diffrn_radiation_source 'fine-focus sealed tube'
_diffrn_radiation_type MoK\a
_diffrn_radiation_wavelength 0.71073
_diffrn_reflns_av_R_equivalents 0.0220
_diffrn_reflns_av_sigmaI/netI 0.0142
_diffrn_reflns_limit_h_max 18
_diffrn_reflns_limit_h_min -16
_diffrn_reflns_limit_k_max 18
_diffrn_reflns_limit_k_min -15
_diffrn_reflns_limit_l_max 13
_diffrn_reflns_limit_l_min -18
_diffrn_reflns_number 6315
_diffrn_reflns_theta_full 25.96
_diffrn_reflns_theta_max 25.96
_diffrn_reflns_theta_min 1.94
_exptl_absorpt_coefficient_mu 2.965
_exptl_absorpt_correction_T_max 0.6647
_exptl_absorpt_correction_T_min 0.6647
_exptl_absorpt_correction_type multi-scan
_exptl_absorpt_process_details SADABS
_exptl_crystal_density_diffrn 1.819
_exptl_crystal_density_method 'not measured'
_exptl_crystal_F_000 1768
_exptl_crystal_size_max 0.15
_exptl_crystal_size_mid 0.15
_exptl_crystal_size_min 0.15
_refine_diff_density_max 0.412
_refine_diff_density_min -0.183
_refine_diff_density_rms 0.081
_refine_ls_abs_structure_details 'Flack H D (1983), Acta Cryst. A39, 876-881'
_refine_ls_abs_structure_Flack 0.01(3)
_refine_ls_extinction_method none
_refine_ls_goodness_of_fit_ref 1.140
_refine_ls_hydrogen_treatment constr
_refine_ls_matrix_type full
_refine_ls_number_parameters 75
_refine_ls_number_reflns 546
_refine_ls_number_restraints 0
_refine_ls_restrained_S_all 1.140
_refine_ls_R_factor_all 0.0252
_refine_ls_R_factor_gt 0.0241
_refine_ls_shift/su_max 0.036
_refine_ls_shift/su_mean 0.005
_refine_ls_structure_factor_coef Fsqd
_refine_ls_weighting_details 'calc w=1/[\s^2^(Fo^2^)+(0.0430P)^2^+1.7072P] where P=(Fo^2^+2Fc^2^)/3'
_refine_ls_weighting_scheme calc
_refine_ls_wR_factor_gt 0.0615
_refine_ls_wR_factor_ref 0.0625
_reflns_number_gt 522
_reflns_number_total 546
_reflns_threshold_expression >2sigma(I)
_cod_data_source_file ICA-2013-399-45-49-1.cif
_cod_data_source_block 1a
_cod_original_sg_symbol_H-M I4(1)32
_cod_database_code 1516844

loop_
_symmetry_equiv_pos_as_xyz
'x, y, z'
'-x+1/2, -y, z+1/2'
'-x, y+1/2, -z+1/2'
'x+1/2, -y+1/2, -z'
'z, x, y'
'z+1/2, -x+1/2, -y'
'-z+1/2, -x, y+1/2'
'-z, x+1/2, -y+1/2'
'y, z, x'
'-y, z+1/2, -x+1/2'
'y+1/2, -z+1/2, -x'
'-y+1/2, -z, x+1/2'
'y+3/4, x+1/4, -z+1/4'
'-y+3/4, -x+3/4, -z+3/4'
'y+1/4, -x+1/4, z+3/4'
'-y+1/4, x+3/4, z+1/4'
'x+3/4, z+1/4, -y+1/4'
'-x+1/4, z+3/4, y+1/4'
'-x+3/4, -z+3/4, -y+3/4'
'x+1/4, -z+1/4, y+3/4'
'z+3/4, y+1/4, -x+1/4'
'z+1/4, -y+1/4, x+3/4'
'-z+1/4, y+3/4, x+1/4'
'-z+3/4, -y+3/4, -x+3/4'
'x+1/2, y+1/2, z+1/2'
'-x+1, -y+1/2, z+1'
'-x+1/2, y+1, -z+1'
'x+1, -y+1, -z+1/2'
'z+1/2, x+1/2, y+1/2'
'z+1, -x+1, -y+1/2'
'-z+1, -x+1/2, y+1'
'-z+1/2, x+1, -y+1'
'y+1/2, z+1/2, x+1/2'
'-y+1/2, z+1, -x+1'
'y+1, -z+1, -x+1/2'
'-y+1, -z+1/2, x+1'
'y+5/4, x+3/4, -z+3/4'
'-y+5/4, -x+5/4, -z+5/4'
'y+3/4, -x+3/4, z+5/4'
'-y+3/4, x+5/4, z+3/4'
'x+5/4, z+3/4, -y+3/4'
'-x+3/4, z+5/4, y+3/4'
'-x+5/4, -z+5/4, -y+5/4'
'x+3/4, -z+3/4, y+5/4'
'z+5/4, y+3/4, -x+3/4'
'z+3/4, -y+3/4, x+5/4'
'-z+3/4, y+5/4, x+3/4'
'-z+5/4, -y+5/4, -x+5/4'

loop_
_atom_site_label
_atom_site_type_symbol
_atom_site_fract_x
_atom_site_fract_y
_atom_site_fract_z
_atom_site_U_iso_or_equiv
_atom_site_adp_type
_atom_site_occupancy
_atom_site_symmetry_multiplicity
_atom_site_calc_flag
_atom_site_refinement_flags
_atom_site_disorder_assembly
_atom_site_disorder_group
Zn1 Zn -0.052440(19) 0.552440(19) 0.447560(19) 0.0290(2) Uani 1 3 d S . .
C1 C 0.0000 0.7500 0.4248(2) 0.0255(8) Uani 1 2 d S . .
C2 C -0.0118(2) 0.7061(2) 0.56308(19) 0.0460(8) Uani 1 1 d . . .
H2 H -0.0211 0.6707 0.6140 0.055 Uiso 1 1 calc R A .
C3 C 0.0326(10) 0.4633(9) 0.5977(9) 0.060(3) Uani 0.33 1 d P . .
C4 C 0.0950(14) 0.4011(14) 0.6478(9) 0.074(4) Uani 0.33 1 d P . .
C5 C 0.0877(17) 0.5306(15) 0.592(2) 0.069(8) Uani 0.17 1 d P A .
C6 C 0.1497(17) 0.4853(17) 0.6475(17) 0.065(6) Uani 0.17 1 d P . .
N1 N -0.01970(15) 0.67763(14) 0.47528(14) 0.0306(5) Uani 1 1 d . A .
N2 N 0.02770(17) 0.47230(17) 0.52770(17) 0.0651(15) Uani 0.50 3 d SP A 2
O1 O 0.02770(17) 0.47230(17) 0.52770(17) 0.0651(15) Uani 0.50 3 d SP A 1
O2 O -0.0032(13) 0.5180(13) 0.6459(10) 0.075(5) Uani 0.17 1 d P A .

loop_
_atom_site_aniso_label
_atom_site_aniso_U_11
_atom_site_aniso_U_22
_atom_site_aniso_U_33
_atom_site_aniso_U_23
_atom_site_aniso_U_13
_atom_site_aniso_U_12
Zn1 0.0290(2) 0.0290(2) 0.0290(2) 0.00221(12) -0.00221(12) 0.00221(12)
C1 0.0198(17) 0.0289(17) 0.0279(19) 0.000 0.000 0.0005(12)
C2 0.065(2) 0.0504(19) 0.0226(13) 0.0052(12) -0.0030(13) -0.0218(16)
C3 0.061(8) 0.054(7) 0.066(7) 0.004(6) -0.004(6) 0.027(6)
C4 0.087(12) 0.077(12) 0.058(7) 0.012(10) -0.013(10) 0.030(9)
C5 0.054(13) 0.046(12) 0.11(2) 0.041(14) -0.043(14) -0.017(10)
C6 0.059(13) 0.074(15) 0.060(14) 0.017(12) -0.018(11) 0.020(12)
N1 0.0342(12) 0.0329(11) 0.0246(11) 0.0030(8) -0.0021(9) -0.0066(9)
N2 0.0651(15) 0.0651(15) 0.0651(15) 0.0228(14) -0.0228(14) 0.0228(14)
O1 0.0651(15) 0.0651(15) 0.0651(15) 0.0228(14) -0.0228(14) 0.0228(14)
O2 0.089(12) 0.083(13) 0.052(9) 0.023(9) 0.008(9) 0.064(10)

loop_
_atom_type_symbol
_atom_type_description
_atom_type_scat_dispersion_real
_atom_type_scat_dispersion_imag
_atom_type_scat_source
C C 0.0033 0.0016 'International Tables Vol C Tables 4.2.6.8 and 6.1.1.4'
H H 0.0000 0.0000 'International Tables Vol C Tables 4.2.6.8 and 6.1.1.4'
N N 0.0061 0.0033 'International Tables Vol C Tables 4.2.6.8 and 6.1.1.4'
O O 0.0106 0.0060 'International Tables Vol C Tables 4.2.6.8 and 6.1.1.4'
Zn Zn 0.2839 1.4301 'International Tables Vol C Tables 4.2.6.8 and 6.1.1.4'

loop_
_geom_angle_atom_site_label_1
_geom_angle_atom_site_label_2
_geom_angle_atom_site_label_3
_geom_angle
_geom_angle_site_symmetry_1
_geom_angle_site_symmetry_3
N1 Zn1 N1 112.36(5) . 6_456
N1 Zn1 N1 112.36(5) . 12_565
N1 Zn1 N1 112.36(5) 6_456 12_565
N1 Zn1 N2 106.40(6) . .
N1 Zn1 N2 106.40(6) 6_456 .
N1 Zn1 N2 106.40(6) 12_565 .
N1 C1 N1 112.1(3) 26_464 .
N1 C1 C1 123.95(16) 26_464 37_355
N1 C1 C1 123.95(16) . 37_355
C2 C2 N1 108.59(15) 26_464 .
N2 C3 O2 118.1(11) . .
N2 C3 C5 85.1(15) . 12_565
O2 C3 C5 100(2) . 12_565
N2 C3 C5 83.3(16) . .
O2 C3 C5 78(2) . .
C5 C3 C5 166(2) 12_565 .
N2 C3 C3 50.9(5) . 12_565
O2 C3 C3 155.8(17) . 12_565
C5 C3 C3 60.0(17) 12_565 12_565
C5 C3 C3 116.9(19) . 12_565
N2 C3 C3 50.9(5) . 6_456
O2 C3 C3 134(2) . 6_456
C5 C3 C3 119.5(17) 12_565 6_456
C5 C3 C3 57.4(19) . 6_456
C3 C3 C3 60.000(4) 12_565 6_456
N2 C3 C4 127.6(11) . .
O2 C3 C4 113.0(13) . .
C5 C3 C4 96.7(18) 12_565 .
C5 C3 C4 96.7(17) . .
C3 C3 C4 85.0(8) 12_565 .
C3 C3 C4 85.3(9) 6_456 .
N2 C3 C6 121.3(14) . 12_565
O2 C3 C6 106.8(17) . 12_565
C5 C3 C6 49.9(13) 12_565 12_565
C5 C3 C6 144.1(16) . 12_565
C3 C3 C6 72.6(13) 12_565 12_565
C3 C3 C6 115.7(11) 6_456 12_565
C4 C3 C6 48.1(14) . 12_565
N2 C3 C6 115.1(14) . .
O2 C3 C6 93.2(15) . .
C5 C3 C6 146.5(16) 12_565 .
C5 C3 C6 47.2(12) . .
C3 C3 C6 110.9(12) 12_565 .
C3 C3 C6 66.2(13) 6_456 .
C4 C3 C6 49.9(13) . .
C6 C3 C6 97.0(14) 12_565 .
N2 C3 C4 97.4(11) . 6_456
O2 C3 C4 133.8(15) . 6_456
C5 C3 C4 111.8(14) 12_565 6_456
C5 C3 C4 77.7(13) . 6_456
C3 C3 C4 70.0(10) 12_565 6_456
C3 C3 C4 51.5(6) 6_456 6_456
C4 C3 C4 33.8(8) . 6_456
C6 C3 C4 73.8(9) 12_565 6_456
C6 C3 C4 42.7(11) . 6_456
N2 C3 C4 97.2(10) . 12_565
O2 C3 C4 144.6(13) . 12_565
C5 C3 C4 79.5(13) 12_565 12_565
C5 C3 C4 109.8(15) . 12_565
C3 C3 C4 51.3(6) 12_565 12_565
C3 C3 C4 69.6(10) 6_456 12_565
C4 C3 C4 33.7(7) . 12_565
C6 C3 C4 46.6(11) 12_565 12_565
C6 C3 C4 71.9(9) . 12_565
C4 C3 C4 32.4(6) 6_456 12_565
C4 C4 C4 79(2) 24 18_545
C4 C4 C4 55(3) 24 12_565
C4 C4 C4 87(2) 18_545 12_565
C4 C4 C4 92.6(16) 24 6_456
C4 C4 C4 46(3) 18_545 6_456
C4 C4 C4 60.000(5) 12_565 6_456
C4 C4 C6 79.5(19) 24 18_545
C4 C4 C6 83.3(16) 18_545 18_545
C4 C4 C6 134(2) 12_565 18_545
C4 C4 C6 129(3) 6_456 18_545
C4 C4 C4 51.9(6) 24 13_456
C4 C4 C4 51.9(6) 18_545 13_456
C4 C4 C4 35.5(18) 12_565 13_456
C4 C4 C4 41(2) 6_456 13_456
C6 C4 C4 115.8(15) 18_545 13_456
C4 C4 C6 67(2) 24 12_565
C4 C4 C6 145(2) 18_545 12_565
C4 C4 C6 73(3) 12_565 12_565
C4 C4 C6 132(3) 6_456 12_565
C6 C4 C6 91(3) 18_545 12_565
C4 C4 C6 102.5(13) 13_456 12_565
C4 C4 C6 139(3) 24 .
C4 C4 C6 60(2) 18_545 .
C4 C4 C6 123(3) 12_565 .
C4 C4 C6 64(3) 6_456 .
C6 C4 C6 90(3) 18_545 .
C4 C4 C6 100.3(12) 13_456 .
C6 C4 C6 154.2(15) 12_565 .
C4 C4 C3 139(4) 24 .
C4 C4 C3 132(3) 18_545 .
C4 C4 C3 95.0(9) 12_565 .
C4 C4 C3 94.7(10) 6_456 .
C6 C4 C3 123.7(14) 18_545 .
C4 C4 C3 120.4(15) 13_456 .
C6 C4 C3 78.6(15) 12_565 .
C6 C4 C3 79.6(13) . .
C4 C4 C3 101(3) 24 12_565
C4 C4 C3 120(2) 18_545 12_565
C4 C4 C3 51.5(7) 12_565 12_565
C4 C4 C3 74.0(12) 6_456 12_565
C6 C4 C3 157(2) 18_545 12_565
C4 C4 C3 80.7(12) 13_456 12_565
C6 C4 C3 68.7(13) 12_565 12_565
C6 C4 C3 103.6(12) . 12_565
C3 C4 C3 43.5(8) . 12_565
C4 C4 C3 128(2) 24 6_456
C4 C4 C3 93(3) 18_545 6_456
C4 C4 C3 73.6(12) 12_565 6_456
C4 C4 C3 51.3(7) 6_456 6_456
C6 C4 C3 151(2) 18_545 6_456
C4 C4 C3 82.7(12) 13_456 6_456
C6 C4 C3 107.4(13) 12_565 6_456
C6 C4 C3 63.7(12) . 6_456
C3 C4 C3 43.4(9) . 6_456
C3 C4 C3 40.4(7) 12_565 6_456
C3 C5 C3 62.6(16) 6_456 .
C3 C5 C6 87(2) 6_456 .
C3 C5 C6 90.4(17) . .
C3 C5 N2 41.9(10) 6_456 .
C3 C5 N2 41.7(9) . .
C6 C5 N2 118(2) . .
C3 C5 O2 110.1(17) 6_456 .
C3 C5 O2 48.4(13) . .
C6 C5 O2 102(2) . .
N2 C5 O2 76.0(13) . .
C3 C5 O2 38.8(14) 6_456 6_456
C3 C5 O2 100(2) . 6_456
C6 C5 O2 96(2) . 6_456
N2 C5 O2 67.3(14) . 6_456
O2 C5 O2 143.3(18) . 6_456
C4 C6 C4 33.9(14) 18_545 6_456
C4 C6 C5 123(2) 18_545 .
C4 C6 C5 95(2) 6_456 .
C4 C6 C4 36.5(15) 18_545 .
C4 C6 C4 43.4(14) 6_456 .
C5 C6 C4 92.6(18) . .
C4 C6 C3 85.3(16) 18_545 6_456
C4 C6 C3 53.4(11) 6_456 6_456
C5 C6 C3 43.1(15) . 6_456
C4 C6 C3 69.6(13) . 6_456
C4 C6 C3 84.3(16) 18_545 .
C4 C6 C3 68.7(13) 6_456 .
C5 C6 C3 42.4(12) . .
C4 C6 C3 50.6(9) . .
C3 C6 C3 41.3(10) 6_456 .
C4 C6 C6 46.7(16) 18_545 13_456
C4 C6 C6 42.7(13) 6_456 13_456
C5 C6 C6 123(3) . 13_456
C4 C6 C6 78.8(11) . 13_456
C3 C6 C6 82.5(17) 6_456 13_456
C3 C6 C6 110.7(14) . 13_456
C4 C6 C6 48.7(17) 18_545 18_545
C4 C6 C6 76.8(12) 6_456 18_545
C5 C6 C6 117(2) . 18_545
C4 C6 C6 41.0(12) . 18_545
C3 C6 C6 109.7(15) 6_456 18_545
C3 C6 C6 78.9(15) . 18_545
C6 C6 C6 92.2(14) 13_456 18_545
C1 N1 C2 105.4(2) . .
C1 N1 Zn1 133.95(19) . .
C2 N1 Zn1 120.68(17) . .
C3 N2 C3 78.3(9) 6_456 .
C3 N2 C3 78.3(9) 6_456 12_565
C3 N2 C3 78.3(9) . 12_565
C3 N2 C5 53.1(13) 6_456 .
C3 N2 C5 55.0(13) . .
C3 N2 C5 115.6(10) 12_565 .
C3 N2 C5 55.0(12) 6_456 6_456
C3 N2 C5 115.6(10) . 6_456
C3 N2 C5 53.1(13) 12_565 6_456
C5 N2 C5 107.7(8) . 6_456
C3 N2 C5 115.6(10) 6_456 12_565
C3 N2 C5 53.1(13) . 12_565
C3 N2 C5 55.0(13) 12_565 12_565
C5 N2 C5 107.7(8) . 12_565
C5 N2 C5 107.7(8) 6_456 12_565
C3 N2 Zn1 133.2(6) 6_456 .
C3 N2 Zn1 133.2(6) . .
C3 N2 Zn1 133.2(6) 12_565 .
C5 N2 Zn1 111.2(7) . .
C5 N2 Zn1 111.2(7) 6_456 .
C5 N2 Zn1 111.2(7) 12_565 .
C3 O2 C5 53.3(16) . .
C3 O2 C5 40.8(12) . 12_565
C5 O2 C5 93.1(17) . 12_565

loop_
_geom_bond_atom_site_label_1
_geom_bond_atom_site_label_2
_geom_bond_distance
_geom_bond_site_symmetry_2
Zn1 N1 1.963(2) .
Zn1 N1 1.963(2) 6_456
Zn1 N1 1.963(2) 12_565
Zn1 N2 2.059(4) .
C1 N1 1.341(3) 26_464
C1 N1 1.341(3) .
C1 C1 1.477(7) 37_355
C2 C2 1.349(6) 26_464
C2 N1 1.374(4) .
C3 N2 1.049(13) .
C3 O2 1.205(19) .
C3 C5 1.26(3) 12_565
C3 C5 1.29(3) .
C3 C3 1.32(2) 12_565
C3 C3 1.32(2) 6_456
C3 C4 1.504(15) .
C3 C6 1.84(3) 12_565
C3 C6 1.92(3) .
C3 C4 1.916(19) 6_456
C3 C4 1.920(19) 12_565
C4 C4 0.79(4) 24
C4 C4 0.89(4) 18_545
C4 C4 1.07(2) 12_565
C4 C4 1.07(2) 6_456
C4 C6 1.30(3) 18_545
C4 C4 1.36(2) 13_456
C4 C6 1.39(4) 12_565
C4 C6 1.49(4) .
C4 C3 1.916(19) 12_565
C4 C3 1.920(19) 6_456
C5 C3 1.26(3) 6_456
C5 C6 1.41(3) .
C5 N2 1.57(3) .
C5 O2 1.58(4) .
C5 O2 1.89(4) 6_456
C6 C4 1.30(3) 18_545
C6 C4 1.39(4) 6_456
C6 C3 1.84(3) 6_456
C6 C6 1.92(5) 13_456
C6 C6 1.98(5) 18_545
N2 C3 1.049(13) 6_456
N2 C3 1.049(13) 12_565
N2 C5 1.57(3) 6_456
N2 C5 1.57(3) 12_565
O2 C5 1.89(4) 12_565
